data_1539224
loop_
_publ_author_name
'Voellenkle, H.'

_publ_section_title
;
 Die Kristallstruktur von Ru2 Ge3
;
_journal_name_full
;
Monatshefte fuer Chemie und verwandte Teile anderer Wissenschaften (109,1978-)
;
_journal_page_first 1217
_journal_page_last 1227
_journal_volume 105
_journal_year 1974
_chemical_formula_sum 'Ge3 Ru2'
_space_group_IT_number 60
_symmetry_space_group_name_Hall '-P 2n 2ab'
_symmetry_space_group_name_H-M 'P b c n'
_cell_angle_alpha 90
_cell_angle_beta 90
_cell_angle_gamma 90
_cell_formula_units_Z 8
_cell_length_a 11.436
_cell_length_b 9.24
_cell_length_c 5.718
_cell_volume 604.213
_citation_journal_id_ASTM MOCMB7
_cod_data_source_file Voellenkle_MOCMB7_1974_33.cif
_cod_data_source_block Ge3Ru2
_cod_original_cell_volume 604.2133
_cod_database_code 1539224

loop_
_symmetry_equiv_pos_as_xyz
x,y,z
-x+1/2,-y+1/2,z+1/2
x+1/2,-y+1/2,-z
-x,y,-z+1/2
-x,-y,-z
x-1/2,y-1/2,-z-1/2
-x-1/2,y-1/2,z
x,-y,z-1/2

loop_
_atom_site_label
_atom_site_type_symbol
_atom_site_fract_x
_atom_site_fract_y
_atom_site_fract_z
_atom_site_occupancy
_atom_site_U_iso_or_equiv
Ru1 Ru 0 0.93 0.25 1 0.0
Ge2 Ge 0.177 0.276 0.283 1 0.0
Ge3 Ge 0.113 0.902 0.35 1 0.0
Ru3 Ru 0.997 0.812 0.007 1 0.0
Ru2 Ru 0 0.453 0.25 1 0.0
Ge1 Ge 0.078 0.566 0.161 1 0.0
